data_2237932
loop_
_publ_author_name
'Swaminathan, K.'
'Sethusankar, K.'
'Selvakumar, Raman'
'Bakthadoss, Manickam'

_publ_section_title
;
 Methyl (2<i>Z</i>)-2-bromomethyl-3-(3-chlorophenyl)prop-2-enoate
;
_journal_coeditor_code LD2100
_journal_issue 6
_journal_name_full 'Acta Crystallographica Section E'
_journal_page_first o852
_journal_paper_doi 10.1107/S1600536813012117
_journal_volume 69
_journal_year 2013
_chemical_formula_iupac 'C11 H10 Br Cl O2'
_chemical_formula_moiety 'C11 H10 Br Cl O2'
_chemical_formula_sum 'C11 H10 Br Cl O2'
_chemical_formula_weight 289.54
_chemical_name_systematic
;
Methyl (2<i>Z</i>)-2-bromomethyl-3-(3-chlorophenyl)prop-2-enoate
;
_space_group_IT_number 2
_symmetry_cell_setting triclinic
_symmetry_space_group_name_Hall '-P 1'
_symmetry_space_group_name_H-M 'P -1'
_atom_sites_solution_hydrogens geom
_atom_sites_solution_primary direct
_atom_sites_solution_secondary difmap
_audit_creation_method SHELXL-97
_cell_angle_alpha 72.078(2)
_cell_angle_beta 76.539(2)
_cell_angle_gamma 76.773(2)
_cell_formula_units_Z 4
_cell_length_a 7.4523(3)
_cell_length_b 11.7003(4)
_cell_length_c 14.3121(5)
_cell_measurement_reflns_used 4205
_cell_measurement_temperature 296(2)
_cell_measurement_theta_max 29.99
_cell_measurement_theta_min 2.70
_cell_volume 1137.98(7)
_computing_cell_refinement 'SAINT (Bruker, 2008)'
_computing_data_collection 'APEX2 (Bruker, 2008)'
_computing_data_reduction 'SAINT (Bruker, 2008)'
_computing_molecular_graphics 'ORTEP-3 for Windows (Farrugia, 1997)'
_computing_publication_material 'SHELXL97 (Sheldrick, 2008) and  PLATON  (Spek, 2009)'
_computing_structure_refinement 'SHELXL-97 (Sheldrick, 2008)'
_computing_structure_solution 'SHELXS-97 (Sheldrick, 2008)'
_diffrn_ambient_temperature 296(2)
_diffrn_measured_fraction_theta_full 0.991
_diffrn_measured_fraction_theta_max 0.991
_diffrn_measurement_device_type 'Bruker  Kappa APEXII CCD diffractometer'
_diffrn_measurement_method '\w & \f scans'
_diffrn_radiation_monochromator graphite
_diffrn_radiation_source 'fine-focus sealed tube'
_diffrn_radiation_type MoK\a
_diffrn_radiation_wavelength 0.71073
_diffrn_reflns_av_R_equivalents 0.0322
_diffrn_reflns_av_sigmaI/netI 0.0368
_diffrn_reflns_limit_h_max 8
_diffrn_reflns_limit_h_min -10
_diffrn_reflns_limit_k_max 16
_diffrn_reflns_limit_k_min -16
_diffrn_reflns_limit_l_max 19
_diffrn_reflns_limit_l_min -20
_diffrn_reflns_number 27124
_diffrn_reflns_theta_full 29.99
_diffrn_reflns_theta_max 29.99
_diffrn_reflns_theta_min 2.70
_exptl_absorpt_coefficient_mu 3.823
_exptl_absorpt_correction_T_max 0.466
_exptl_absorpt_correction_T_min 0.330
_exptl_absorpt_correction_type multi-scan
_exptl_absorpt_process_details '(SADABS; Bruker, 2008)'
_exptl_crystal_colour colourless
_exptl_crystal_density_diffrn 1.690
_exptl_crystal_density_method 'not measured'
_exptl_crystal_description block
_exptl_crystal_F_000 576
_exptl_crystal_size_max 0.30
_exptl_crystal_size_mid 0.25
_exptl_crystal_size_min 0.20
_refine_diff_density_max 0.847
_refine_diff_density_min -0.487
_refine_ls_extinction_method none
_refine_ls_goodness_of_fit_ref 1.003
_refine_ls_hydrogen_treatment constr
_refine_ls_matrix_type full
_refine_ls_number_parameters 273
_refine_ls_number_reflns 6597
_refine_ls_number_restraints 0
_refine_ls_restrained_S_all 1.003
_refine_ls_R_factor_all 0.0743
_refine_ls_R_factor_gt 0.0355
_refine_ls_shift/su_max 0.000
_refine_ls_shift/su_mean 0.000
_refine_ls_structure_factor_coef Fsqd
_refine_ls_weighting_details 'calc w=1/[\s^2^(Fo^2^)+(0.0394P)^2^+0.4208P] where P=(Fo^2^+2Fc^2^)/3'
_refine_ls_weighting_scheme calc
_refine_ls_wR_factor_gt 0.0784
_refine_ls_wR_factor_ref 0.0915
_reflns_number_gt 4205
_reflns_number_total 6597
_reflns_threshold_expression >2sigma(I)
_cod_data_source_file ld2100.cif
_cod_data_source_block I
_cod_database_code 2237932
_cod_database_fobs_code 2237932

loop_
_symmetry_equiv_pos_as_xyz
'x, y, z'
'-x, -y, -z'

loop_
_atom_site_type_symbol
_atom_site_label
_atom_site_fract_x
_atom_site_fract_y
_atom_site_fract_z
_atom_site_U_iso_or_equiv
_atom_site_adp_type
_atom_site_calc_flag
_atom_site_refinement_flags
_atom_site_occupancy
_atom_site_symmetry_multiplicity
C C1A 0.2876(3) 0.7438(2) 0.31195(17) 0.0375(5) Uani d . 1 1
H H1A 0.3090 0.7571 0.3690 0.045 Uiso calc R 1 1
C C1B 0.7397(3) 0.6245(2) 0.15677(18) 0.0427(5) Uani d . 1 1
H H1B 0.7468 0.6413 0.2151 0.051 Uiso calc R 1 1
C C2A 0.2785(3) 0.8381(2) 0.22676(18) 0.0427(5) Uani d . 1 1
C C2B 0.7449(3) 0.7153(2) 0.06871(19) 0.0471(6) Uani d . 1 1
C C3A 0.2509(4) 0.8220(3) 0.14019(19) 0.0520(6) Uani d . 1 1
H H3A 0.2441 0.8869 0.0832 0.062 Uiso calc R 1 1
C C3B 0.7299(4) 0.6945(3) -0.0185(2) 0.0535(7) Uani d . 1 1
H H3B 0.7325 0.7568 -0.0775 0.064 Uiso calc R 1 1
C C4A 0.2337(4) 0.7075(3) 0.13990(19) 0.0535(7) Uani d . 1 1
H H4A 0.2181 0.6947 0.0815 0.064 Uiso calc R 1 1
C C4B 0.7111(4) 0.5795(3) -0.0165(2) 0.0622(8) Uani d . 1 1
H H4B 0.7003 0.5643 -0.0748 0.075 Uiso calc R 1 1
C C5A 0.2392(4) 0.6116(2) 0.22469(17) 0.0449(6) Uani d . 1 1
H H5A 0.2258 0.5351 0.2232 0.054 Uiso calc R 1 1
C C5B 0.7082(4) 0.4864(3) 0.07061(18) 0.0515(6) Uani d . 1 1
H H5B 0.6956 0.4092 0.0705 0.062 Uiso calc R 1 1
C C6A 0.2651(3) 0.6286(2) 0.31333(16) 0.0349(5) Uani d . 1 1
C C6B 0.7240(3) 0.5078(2) 0.15876(17) 0.0387(5) Uani d . 1 1
C C7A 0.2722(3) 0.5341(2) 0.40719(15) 0.0332(5) Uani d . 1 1
H H7A 0.3350 0.5491 0.4501 0.040 Uiso calc R 1 1
C C7B 0.7119(3) 0.4161(2) 0.25545(17) 0.0362(5) Uani d . 1 1
H H7B 0.6619 0.4469 0.3105 0.043 Uiso calc R 1 1
C C8A 0.2045(3) 0.42983(19) 0.44251(15) 0.0322(5) Uani d . 1 1
C C8B 0.7620(3) 0.2947(2) 0.27668(17) 0.0357(5) Uani d . 1 1
C C9A 0.2376(3) 0.3555(2) 0.54369(16) 0.0345(5) Uani d . 1 1
C C9B 0.7259(3) 0.2279(2) 0.38432(18) 0.0400(5) Uani d . 1 1
C C10A 0.2170(4) 0.1673(3) 0.6645(2) 0.0570(7) Uani d . 1 1
H H10A 0.3460 0.1550 0.6707 0.085 Uiso calc R 1 1
H H10B 0.1820 0.0900 0.6734 0.085 Uiso calc R 1 1
H H10C 0.1399 0.2051 0.7143 0.085 Uiso calc R 1 1
C C10B 0.7412(6) 0.0366(3) 0.5018(2) 0.0936(13) Uani d . 1 1
H H10D 0.8176 0.0562 0.5383 0.140 Uiso calc R 1 1
H H10E 0.7731 -0.0486 0.5051 0.140 Uiso calc R 1 1
H H10F 0.6116 0.0554 0.5303 0.140 Uiso calc R 1 1
C C11A 0.0906(3) 0.3861(2) 0.39206(17) 0.0383(5) Uani d . 1 1
H H11A 0.0254 0.4555 0.3480 0.046 Uiso calc R 1 1
H H11B -0.0026 0.3441 0.4417 0.046 Uiso calc R 1 1
C C11B 0.8615(3) 0.2251(2) 0.20373(19) 0.0462(6) Uani d . 1 1
H H11C 0.9573 0.1618 0.2332 0.055 Uiso calc R 1 1
H H11D 0.9236 0.2794 0.1455 0.055 Uiso calc R 1 1
O O1A 0.2956(3) 0.38962(15) 0.60031(12) 0.0480(4) Uani d . 1 1
O O1B 0.6636(3) 0.27411(17) 0.45134(13) 0.0552(5) Uani d . 1 1
O O2A 0.1916(2) 0.24515(15) 0.56628(12) 0.0459(4) Uani d . 1 1
O O2B 0.7732(3) 0.10769(17) 0.39833(14) 0.0643(5) Uani d . 1 1
Cl Cl1A 0.30217(12) 0.98211(6) 0.22889(6) 0.0646(2) Uani d . 1 1
Cl Cl1B 0.76375(14) 0.86058(7) 0.06837(6) 0.0776(2) Uani d . 1 1
Br Br1A 0.24789(4) 0.27505(2) 0.314378(19) 0.04929(9) Uani d . 1 1
Br Br1B 0.69480(5) 0.14955(3) 0.16130(2) 0.06111(10) Uani d . 1 1

loop_
_atom_site_aniso_label
_atom_site_aniso_U_11
_atom_site_aniso_U_22
_atom_site_aniso_U_33
_atom_site_aniso_U_12
_atom_site_aniso_U_13
_atom_site_aniso_U_23
C1A 0.0424(12) 0.0350(13) 0.0363(12) -0.0070(9) -0.0090(10) -0.0092(10)
C1B 0.0519(14) 0.0411(14) 0.0362(13) -0.0080(11) -0.0114(10) -0.0091(11)
C2A 0.0468(13) 0.0323(13) 0.0462(14) -0.0061(10) -0.0112(11) -0.0048(11)
C2B 0.0503(14) 0.0406(14) 0.0472(15) -0.0100(11) -0.0118(11) -0.0034(12)
C3A 0.0648(17) 0.0471(16) 0.0375(14) -0.0092(13) -0.0129(12) 0.0006(12)
C3B 0.0583(16) 0.0582(18) 0.0349(14) -0.0101(13) -0.0069(11) -0.0004(12)
C4A 0.0760(18) 0.0533(17) 0.0336(13) -0.0131(14) -0.0172(12) -0.0079(12)
C4B 0.089(2) 0.064(2) 0.0360(15) -0.0127(16) -0.0175(14) -0.0123(14)
C5A 0.0637(15) 0.0401(14) 0.0341(13) -0.0130(12) -0.0100(11) -0.0104(11)
C5B 0.0742(18) 0.0477(16) 0.0380(14) -0.0128(13) -0.0145(12) -0.0139(12)
C6A 0.0366(11) 0.0365(13) 0.0316(11) -0.0061(9) -0.0060(9) -0.0092(10)
C6B 0.0420(12) 0.0416(14) 0.0335(12) -0.0084(10) -0.0078(9) -0.0097(10)
C7A 0.0395(11) 0.0313(12) 0.0298(11) -0.0065(9) -0.0075(9) -0.0082(9)
C7B 0.0410(12) 0.0378(13) 0.0323(12) -0.0108(10) -0.0070(9) -0.0096(10)
C8A 0.0348(11) 0.0355(12) 0.0285(11) -0.0031(9) -0.0063(9) -0.0133(10)
C8B 0.0356(11) 0.0383(13) 0.0366(12) -0.0089(9) -0.0074(9) -0.0123(10)
C9A 0.0384(11) 0.0318(12) 0.0336(12) -0.0063(9) -0.0038(9) -0.0109(10)
C9B 0.0486(13) 0.0337(13) 0.0403(13) -0.0108(10) -0.0143(10) -0.0064(11)
C10A 0.0814(19) 0.0398(15) 0.0432(15) -0.0159(14) -0.0144(14) 0.0049(12)
C10B 0.176(4) 0.0428(18) 0.0502(19) -0.021(2) -0.019(2) 0.0061(15)
C11A 0.0401(12) 0.0402(13) 0.0383(12) -0.0075(10) -0.0080(10) -0.0145(10)
C11B 0.0472(13) 0.0444(15) 0.0469(14) -0.0084(11) -0.0044(11) -0.0144(12)
O1A 0.0712(11) 0.0431(10) 0.0357(9) -0.0166(8) -0.0183(8) -0.0075(8)
O1B 0.0819(13) 0.0480(11) 0.0358(9) -0.0105(9) -0.0100(9) -0.0121(8)
O2A 0.0687(11) 0.0326(9) 0.0382(9) -0.0164(8) -0.0133(8) -0.0037(7)
O2B 0.1103(17) 0.0354(11) 0.0442(11) -0.0108(10) -0.0138(10) -0.0073(9)
Cl1A 0.0915(5) 0.0330(4) 0.0676(5) -0.0149(3) -0.0219(4) -0.0024(3)
Cl1B 0.1185(7) 0.0414(4) 0.0735(5) -0.0251(4) -0.0339(5) 0.0048(4)
Br1A 0.06512(17) 0.04343(16) 0.04765(16) -0.00739(12) -0.01453(12) -0.02202(12)
Br1B 0.0890(2) 0.05188(18) 0.05424(18) -0.01782(15) -0.01588(15) -0.02436(14)

loop_
_atom_type_symbol
_atom_type_description
_atom_type_scat_dispersion_real
_atom_type_scat_dispersion_imag
_atom_type_scat_source
C C 0.0033 0.0016 'International Tables Vol C Tables 4.2.6.8 and 6.1.1.4'
H H 0.0000 0.0000 'International Tables Vol C Tables 4.2.6.8 and 6.1.1.4'
O O 0.0106 0.0060 'International Tables Vol C Tables 4.2.6.8 and 6.1.1.4'
Cl Cl 0.1484 0.1585 'International Tables Vol C Tables 4.2.6.8 and 6.1.1.4'
Br Br -0.2901 2.4595 'International Tables Vol C Tables 4.2.6.8 and 6.1.1.4'

loop_
_geom_angle_atom_site_label_1
_geom_angle_atom_site_label_2
_geom_angle_atom_site_label_3
_geom_angle
C2A C1A C6A 120.3(2)
C2A C1A H1A 119.9
C6A C1A H1A 119.9
C2B C1B C6B 120.1(2)
C2B C1B H1B 119.9
C6B C1B H1B 119.9
C1A C2A C3A 121.8(2)
C1A C2A Cl1A 118.87(18)
C3A C2A Cl1A 119.3(2)
C1B C2B C3B 121.5(2)
C1B C2B Cl1B 119.2(2)
C3B C2B Cl1B 119.3(2)
C4A C3A C2A 118.4(2)
C4A C3A H3A 120.8
C2A C3A H3A 120.8
C4B C3B C2B 118.5(3)
C4B C3B H3B 120.7
C2B C3B H3B 120.7
C3A C4A C5A 121.1(2)
C3A C4A H4A 119.5
C5A C4A H4A 119.5
C3B C4B C5B 121.0(2)
C3B C4B H4B 119.5
C5B C4B H4B 119.5
C4A C5A C6A 120.3(2)
C4A C5A H5A 119.8
C6A C5A H5A 119.8
C4B C5B C6B 120.2(3)
C4B C5B H5B 119.9
C6B C5B H5B 119.9
C1A C6A C5A 118.0(2)
C1A C6A C7A 116.98(19)
C5A C6A C7A 125.0(2)
C1B C6B C5B 118.5(2)
C1B C6B C7B 117.6(2)
C5B C6B C7B 123.7(2)
C8A C7A C6A 131.42(19)
C8A C7A H7A 114.3
C6A C7A H7A 114.3
C8B C7B C6B 129.8(2)
C8B C7B H7B 115.1
C6B C7B H7B 115.1
C7A C8A C11A 125.72(19)
C7A C8A C9A 116.34(18)
C11A C8A C9A 117.84(19)
C7B C8B C11B 125.4(2)
C7B C8B C9B 115.7(2)
C11B C8B C9B 118.7(2)
O1A C9A O2A 123.0(2)
O1A C9A C8A 125.0(2)
O2A C9A C8A 112.00(18)
O1B C9B O2B 122.9(2)
O1B C9B C8B 125.4(2)
O2B C9B C8B 111.7(2)
O2A C10A H10A 109.5
O2A C10A H10B 109.5
H10A C10A H10B 109.5
O2A C10A H10C 109.5
H10A C10A H10C 109.5
H10B C10A H10C 109.5
O2B C10B H10D 109.5
O2B C10B H10E 109.5
H10D C10B H10E 109.5
O2B C10B H10F 109.5
H10D C10B H10F 109.5
H10E C10B H10F 109.5
C8A C11A Br1A 111.48(15)
C8A C11A H11A 109.3
Br1A C11A H11A 109.3
C8A C11A H11B 109.3
Br1A C11A H11B 109.3
H11A C11A H11B 108.0
C8B C11B Br1B 113.16(16)
C8B C11B H11C 108.9
Br1B C11B H11C 108.9
C8B C11B H11D 108.9
Br1B C11B H11D 108.9
H11C C11B H11D 107.8
C9A O2A C10A 115.59(19)
C9B O2B C10B 114.8(2)

loop_
_geom_bond_atom_site_label_1
_geom_bond_atom_site_label_2
_geom_bond_distance
C1A C2A 1.373(3)
C1A C6A 1.389(3)
C1A H1A 0.9300
C1B C2B 1.375(3)
C1B C6B 1.388(3)
C1B H1B 0.9300
C2A C3A 1.376(3)
C2A Cl1A 1.743(2)
C2B C3B 1.376(4)
C2B Cl1B 1.736(3)
C3A C4A 1.375(4)
C3A H3A 0.9300
C3B C4B 1.375(4)
C3B H3B 0.9300
C4A C5A 1.378(3)
C4A H4A 0.9300
C4B C5B 1.380(4)
C4B H4B 0.9300
C5A C6A 1.405(3)
C5A H5A 0.9300
C5B C6B 1.395(3)
C5B H5B 0.9300
C6A C7A 1.457(3)
C6B C7B 1.465(3)
C7A C8A 1.335(3)
C7A H7A 0.9300
C7B C8B 1.340(3)
C7B H7B 0.9300
C8A C11A 1.488(3)
C8A C9A 1.486(3)
C8B C11B 1.480(3)
C8B C9B 1.489(3)
C9A O1A 1.202(3)
C9A O2A 1.335(3)
C9B O1B 1.194(3)
C9B O2B 1.333(3)
C10A O2A 1.448(3)
C10A H10A 0.9600
C10A H10B 0.9600
C10A H10C 0.9600
C10B O2B 1.452(4)
C10B H10D 0.9600
C10B H10E 0.9600
C10B H10F 0.9600
C11A Br1A 1.971(2)
C11A H11A 0.9700
C11A H11B 0.9700
C11B Br1B 1.969(2)
C11B H11C 0.9700
C11B H11D 0.9700

loop_
_geom_hbond_atom_site_label_D
_geom_hbond_atom_site_label_H
_geom_hbond_atom_site_label_A
_geom_hbond_site_symmetry_A
_geom_hbond_distance_DH
_geom_hbond_distance_HA
_geom_hbond_distance_DA
_geom_hbond_angle_DHA
C1A H1A O1B 2_666 0.93 2.53 3.429(3) 161
C1B H1B O1A 2_666 0.93 2.51 3.380(3) 156

loop_
_geom_torsion_atom_site_label_1
_geom_torsion_atom_site_label_2
_geom_torsion_atom_site_label_3
_geom_torsion_atom_site_label_4
_geom_torsion
C6A C1A C2A C3A -1.3(4)
C6A C1A C2A Cl1A 178.57(18)
C6B C1B C2B C3B 1.7(4)
C6B C1B C2B Cl1B 179.77(19)
C1A C2A C3A C4A -0.5(4)
Cl1A C2A C3A C4A 179.6(2)
C1B C2B C3B C4B -0.6(4)
Cl1B C2B C3B C4B -178.7(2)
C2A C3A C4A C5A 1.6(4)
C2B C3B C4B C5B -0.3(4)
C3A C4A C5A C6A -0.8(4)
C3B C4B C5B C6B 0.1(5)
C2A C1A C6A C5A 2.0(3)
C2A C1A C6A C7A -178.6(2)
C4A C5A C6A C1A -1.0(4)
C4A C5A C6A C7A 179.6(2)
C2B C1B C6B C5B -1.9(4)
C2B C1B C6B C7B -177.7(2)
C4B C5B C6B C1B 1.0(4)
C4B C5B C6B C7B 176.5(2)
C1A C6A C7A C8A 157.6(2)
C5A C6A C7A C8A -23.1(4)
C1B C6B C7B C8B -153.1(2)
C5B C6B C7B C8B 31.3(4)
C6A C7A C8A C11A -3.2(4)
C6A C7A C8A C9A -179.4(2)
C6B C7B C8B C11B 6.4(4)
C6B C7B C8B C9B -178.6(2)
C7A C8A C9A O1A 11.0(3)
C11A C8A C9A O1A -165.5(2)
C7A C8A C9A O2A -170.21(19)
C11A C8A C9A O2A 13.3(3)
C7B C8B C9B O1B -2.9(3)
C11B C8B C9B O1B 172.4(2)
C7B C8B C9B O2B 177.7(2)
C11B C8B C9B O2B -7.0(3)
C7A C8A C11A Br1A 95.1(2)
C9A C8A C11A Br1A -88.7(2)
C7B C8B C11B Br1B -101.0(2)
C9B C8B C11B Br1B 84.2(2)
O1A C9A O2A C10A -0.3(3)
C8A C9A O2A C10A -179.1(2)
O1B C9B O2B C10B 0.7(4)
C8B C9B O2B C10B -179.8(3)
